data_7050544
loop_
_publ_author_name
'Tong, Ming-Liang'
'Ru, Jie'
'Wu, Yin-Miao'
'Chen, Xiao-Ming'
'Chang, Ho-Chol'
'Mochizuki, K.'
'Kitagawa, S.'

_publ_section_title
;
 Cation-templated construction of three-dimensional \a-Po cubic-type
 [M(dca)3]-- networks. Syntheses, structures and magnetic properties of
 A[M(dca)3] (dca&#x2009;=&#x2009;dicyanamide; for
 A&#x2009;=&#x2009;benzyltributylammonium, M&#x2009;=&#x2009;Mn2+,
 Co2+; for A&#x2009;=&#x2009;benzyltriethylammonium,
 M&#x2009;=&#x2009;Mn2+, Fe2+)
;
_journal_issue 5
_journal_name_full 'New Journal of Chemistry'
_journal_page_first 779
_journal_paper_doi 10.1039/b300760j
_journal_volume 27
_journal_year 2003
_chemical_formula_sum 'C19 H22 Fe N10'
_chemical_formula_weight 446.32
_chemical_name_systematic
;
?
;
_space_group_IT_number 62
_symmetry_cell_setting orthorhombic
_symmetry_space_group_name_Hall '-P 2ac 2n'
_symmetry_space_group_name_H-M 'P n m a'
_atom_sites_solution_hydrogens geom
_atom_sites_solution_primary direct
_atom_sites_solution_secondary difmap
_audit_creation_method SHELXL-97
_cell_angle_alpha 90.00
_cell_angle_beta 90.00
_cell_angle_gamma 90.00
_cell_formula_units_Z 4
_cell_length_a 12.799(5)
_cell_length_b 16.229(7)
_cell_length_c 10.577(5)
_cell_measurement_reflns_used 25
_cell_measurement_temperature 298(2)
_cell_measurement_theta_max 18
_cell_measurement_theta_min 12
_cell_volume 2197.0(16)
_computing_cell_refinement 'CrystalClear (Rigaku Corp., 2000)'
_computing_data_collection 'CrystalClear (Rigaku Corp., 2000)'
_computing_data_reduction 'CrystalClear (Rigaku Corp., 2000)'
_computing_structure_refinement 'SHELXL-97 (Sheldrick, 1997)'
_computing_structure_solution 'SHELXS-97 (Sheldrick, 1990)'
_diffrn_ambient_temperature 298(2)
_diffrn_measured_fraction_theta_full 0.909
_diffrn_measured_fraction_theta_max 0.909
_diffrn_measurement_device 'Mercury CCD (2x2 bin mode)'
_diffrn_measurement_method dtintegrate.ref
_diffrn_radiation_detector CCD
_diffrn_radiation_monochromator 'Graphite Monochromator'
_diffrn_radiation_source 'Sealed Tube'
_diffrn_radiation_type Molybdenum
_diffrn_radiation_wavelength 0.7107
_diffrn_reflns_av_R_equivalents 0.0326
_diffrn_reflns_av_sigmaI/netI 0.0303
_diffrn_reflns_limit_h_max 12
_diffrn_reflns_limit_h_min -16
_diffrn_reflns_limit_k_max 20
_diffrn_reflns_limit_k_min -21
_diffrn_reflns_limit_l_max 13
_diffrn_reflns_limit_l_min -13
_diffrn_reflns_number 8668
_diffrn_reflns_theta_full 27.46
_diffrn_reflns_theta_max 27.46
_diffrn_reflns_theta_min 3.18
_exptl_absorpt_coefficient_mu 0.713
_exptl_absorpt_correction_T_max 0.8362
_exptl_absorpt_correction_T_min 0.8039
_exptl_crystal_colour Colourless
_exptl_crystal_density_diffrn 1.349
_exptl_crystal_density_method 'not measured'
_exptl_crystal_description block
_exptl_crystal_F_000 928
_exptl_crystal_size_max 0.32
_exptl_crystal_size_mid 0.30
_exptl_crystal_size_min 0.26
_refine_diff_density_max 0.228
_refine_diff_density_min -0.205
_refine_diff_density_rms 0.038
_refine_ls_extinction_coef 0.0002(15)
_refine_ls_extinction_expression Fc^*^=kFc[1+0.001xFc^2^\l^3^/sin(2\q)]^-1/4^
_refine_ls_extinction_method SHELXL
_refine_ls_goodness_of_fit_ref 1.063
_refine_ls_hydrogen_treatment constr
_refine_ls_matrix_type full
_refine_ls_number_parameters 149
_refine_ls_number_reflns 2582
_refine_ls_number_restraints 0
_refine_ls_restrained_S_all 1.063
_refine_ls_R_factor_all 0.0586
_refine_ls_R_factor_gt 0.0329
_refine_ls_shift/su_max 0.001
_refine_ls_shift/su_mean 0.000
_refine_ls_structure_factor_coef Fsqd
_refine_ls_weighting_details 'w=1/[\s^2^(Fo^2^)+(0.0452P)^2^+0.0977P] where P=(Fo^2^+2Fc^2^)/3'
_refine_ls_weighting_scheme calc
_refine_ls_wR_factor_gt 0.0802
_refine_ls_wR_factor_ref 0.0891
_reflns_number_gt 1907
_reflns_number_total 2582
_reflns_threshold_expression >2sigma(I)
_cod_data_source_file b300760j.txt
_cod_data_source_block complex_4
_cod_depositor_comments
;
The following automatic conversions were performed:
'_symmetry_cell_setting' value 'Orthorhombic' changed to 'orthorhombic'
according to '/home/saulius/struct/CIF-dictionaries/cif_core.dic'
dictionary named 'cif_core.dic' version 2.4.1 from 2010-06-29.

Automatic conversion script
Id: cif_fix_enum 1527 2010-12-29 10:47:43Z saulius 

The following automatic conversions were performed:

'_refine_ls_weighting_scheme' value 'calc
w=1/[\s^2^(Fo^2^)+(0.0452P)^2^+0.0977P] where P=(Fo^2^+2Fc^2^)/3' was
changed to 'calc'. New tag '_refine_ls_weighting_details' was
created. The value of the new tag was set to
'w=1/[\s^2^(Fo^2^)+(0.0452P)^2^+0.0977P] where P=(Fo^2^+2Fc^2^)/3'.

Automatic conversion script
Id: cif_fix_values 3143 2015-03-26 13:38:13Z robertas 
;
_cod_original_sg_symbol_H-M pnma
_cod_database_code 7050544

loop_
_symmetry_equiv_pos_as_xyz
'x, y, z'
'-x+1/2, -y, z+1/2'
'-x, y+1/2, -z'
'x+1/2, -y+1/2, -z+1/2'
'-x, -y, -z'
'x-1/2, y, -z-1/2'
'x, -y-1/2, z'
'-x-1/2, y-1/2, z-1/2'

loop_
_atom_site_label
_atom_site_type_symbol
_atom_site_fract_x
_atom_site_fract_y
_atom_site_fract_z
_atom_site_U_iso_or_equiv
_atom_site_adp_type
_atom_site_occupancy
_atom_site_calc_flag
_atom_site_refinement_flags
_atom_site_disorder_assembly
_atom_site_disorder_group
Fe1 Fe 0.5000 1.0000 -0.5000 0.02870(13) Uani 1 d S . .
N1 N 0.41273(12) 1.04896(10) -0.34224(15) 0.0543(4) Uani 1 d . . .
N2 N 0.31731(12) 1.09051(10) -0.15321(16) 0.0595(5) Uani 1 d . . .
N3 N 0.14728(11) 1.03762(9) -0.08585(14) 0.0461(4) Uani 1 d . . .
N4 N 0.50644(11) 0.88409(10) -0.40763(16) 0.0501(4) Uani 1 d . . .
N5 N 0.48941(15) 0.7500 -0.3042(2) 0.0403(5) Uani 1 d S . .
C1 C 0.36435(12) 1.06504(10) -0.25484(17) 0.0388(4) Uani 1 d . . .
C2 C 0.22645(13) 1.05970(10) -0.12171(15) 0.0367(4) Uani 1 d . . .
C3 C 0.49871(11) 0.81933(10) -0.36457(16) 0.0356(4) Uani 1 d . . .
N6 N 0.36969(14) 0.7500 0.05603(18) 0.0362(4) Uani 1 d S . .
C4 C 0.43001(15) 0.67496(12) 0.01109(17) 0.0472(5) Uani 1 d . . .
H4A H 0.5014 0.6807 0.0374 0.080 Uiso 1 d R . .
H4B H 0.4291 0.6743 -0.0797 0.080 Uiso 1 d R . .
C5 C 0.38985(17) 0.59265(11) 0.0574(2) 0.0645(6) Uani 1 d . . .
H5A H 0.4324 0.5489 0.0246 0.080 Uiso 1 d R . .
H5B H 0.3922 0.5918 0.1481 0.080 Uiso 1 d R . .
H5C H 0.3190 0.5853 0.0297 0.080 Uiso 1 d R . .
C6 C 0.3563(2) 0.7500 0.1989(2) 0.0507(7) Uani 1 d S . .
H6 H 0.3165 0.7022 0.2225 0.080 Uiso 1 d R . .
C7 C 0.4570(3) 0.7500 0.2746(3) 0.0703(9) Uani 1 d S . .
H7A H 0.4422 0.7500 0.3636 0.080 Uiso 1 d SR . .
H7B H 0.4966 0.7017 0.2534 0.080 Uiso 1 d R . .
C8 C 0.25890(18) 0.7500 0.0002(2) 0.0380(5) Uani 1 d S . .
H8 H 0.2228 0.7977 0.0314 0.080 Uiso 1 d R . .
C9 C 0.25192(16) 0.7500 -0.1416(2) 0.0366(5) Uani 1 d S . .
C10 C 0.24440(13) 0.67628(12) -0.20814(18) 0.0462(4) Uani 1 d . . .
H10 H 0.2477 0.6248 -0.1637 0.080 Uiso 1 d R . .
C11 C 0.23224(16) 0.67669(14) -0.3387(2) 0.0596(6) Uani 1 d . . .
H11 H 0.2278 0.6255 -0.3839 0.080 Uiso 1 d R . .
C12 C 0.2264(2) 0.7500 -0.4029(3) 0.0644(9) Uani 1 d S . .
H12 H 0.2184 0.7500 -0.4932 0.080 Uiso 1 d SR . .

loop_
_atom_site_aniso_label
_atom_site_aniso_U_11
_atom_site_aniso_U_22
_atom_site_aniso_U_33
_atom_site_aniso_U_23
_atom_site_aniso_U_13
_atom_site_aniso_U_12
Fe1 0.02466(18) 0.0315(2) 0.02989(19) 0.00011(13) 0.00130(12) -0.00036(12)
N1 0.0472(9) 0.0652(11) 0.0505(10) -0.0149(8) 0.0158(7) -0.0083(8)
N2 0.0496(9) 0.0755(12) 0.0533(10) -0.0259(9) 0.0219(8) -0.0223(8)
N3 0.0388(8) 0.0559(10) 0.0438(9) -0.0033(8) 0.0083(7) -0.0058(7)
N4 0.0516(10) 0.0418(9) 0.0571(10) 0.0110(8) -0.0056(7) -0.0014(7)
N5 0.0485(13) 0.0324(11) 0.0399(12) 0.000 0.0080(9) 0.000
C1 0.0329(8) 0.0417(9) 0.0416(9) -0.0040(8) 0.0037(7) -0.0055(7)
C2 0.0398(9) 0.0384(9) 0.0317(8) -0.0031(7) 0.0042(7) 0.0003(7)
C3 0.0291(8) 0.0373(10) 0.0404(9) -0.0032(8) -0.0006(7) 0.0017(7)
N6 0.0377(11) 0.0387(11) 0.0323(10) 0.000 0.0016(8) 0.000
C4 0.0418(10) 0.0508(11) 0.0489(11) -0.0063(9) -0.0019(8) 0.0113(9)
C5 0.0767(15) 0.0463(12) 0.0704(15) -0.0054(11) -0.0103(12) 0.0126(11)
C6 0.0677(18) 0.0502(16) 0.0342(13) 0.000 -0.0001(13) 0.000
C7 0.099(2) 0.065(2) 0.0464(18) 0.000 -0.0227(18) 0.000
C8 0.0310(12) 0.0427(14) 0.0402(13) 0.000 0.0042(10) 0.000
C9 0.0265(11) 0.0449(14) 0.0385(13) 0.000 0.0026(10) 0.000
C10 0.0377(10) 0.0499(11) 0.0511(11) -0.0073(9) -0.0002(8) -0.0002(8)
C11 0.0500(12) 0.0792(15) 0.0496(12) -0.0194(11) -0.0014(9) 0.0004(10)
C12 0.0479(17) 0.106(3) 0.0390(16) 0.000 0.0010(13) 0.000

loop_
_atom_type_symbol
_atom_type_description
_atom_type_scat_dispersion_real
_atom_type_scat_dispersion_imag
_atom_type_scat_source
C C 0.0033 0.0016 'International Tables Vol C Tables 4.2.6.8 and 6.1.1.4'
H H 0.0000 0.0000 'International Tables Vol C Tables 4.2.6.8 and 6.1.1.4'
N N 0.0061 0.0033 'International Tables Vol C Tables 4.2.6.8 and 6.1.1.4'
Fe Fe 0.3463 0.8444 'International Tables Vol C Tables 4.2.6.8 and 6.1.1.4'

loop_
_geom_angle_atom_site_label_1
_geom_angle_atom_site_label_2
_geom_angle_atom_site_label_3
_geom_angle
_geom_angle_site_symmetry_1
_geom_angle_site_symmetry_3
_geom_angle_publ_flag
N4 Fe1 N4 180.0 . 5_674 ?
N4 Fe1 N1 90.55(7) . 5_674 ?
N4 Fe1 N1 89.45(7) 5_674 5_674 ?
N4 Fe1 N1 89.45(7) . . ?
N4 Fe1 N1 90.55(7) 5_674 . ?
N1 Fe1 N1 180.0 5_674 . ?
N4 Fe1 N3 88.69(6) . 2_574 ?
N4 Fe1 N3 91.31(6) 5_674 2_574 ?
N1 Fe1 N3 91.28(6) 5_674 2_574 ?
N1 Fe1 N3 88.72(6) . 2_574 ?
N4 Fe1 N3 91.31(6) . 6_655 ?
N4 Fe1 N3 88.69(6) 5_674 6_655 ?
N1 Fe1 N3 88.72(6) 5_674 6_655 ?
N1 Fe1 N3 91.28(6) . 6_655 ?
N3 Fe1 N3 180.0 2_574 6_655 ?
C1 N1 Fe1 171.61(16) . . ?
C1 N2 C2 120.04(15) . . ?
C2 N3 Fe1 174.63(14) . 2_575 ?
C3 N4 Fe1 171.79(14) . . ?
C3 N5 C3 120.0(2) 7_575 . ?
N1 C1 N2 173.08(18) . . ?
N3 C2 N2 174.08(18) . . ?
N4 C3 N5 173.9(2) . . ?
C4 N6 C4 106.67(19) 7_575 . ?
C4 N6 C6 111.61(12) 7_575 . ?
C4 N6 C6 111.61(12) . . ?
C4 N6 C8 110.43(12) 7_575 . ?
C4 N6 C8 110.43(12) . . ?
C6 N6 C8 106.15(18) . . ?
C5 C4 N6 115.73(16) . . ?
C5 C4 H4A 108.4 . . ?
N6 C4 H4A 108.4 . . ?
C5 C4 H4B 108.1 . . ?
N6 C4 H4B 108.4 . . ?
H4A C4 H4B 107.5 . . ?
C4 C5 H5A 110.1 . . ?
C4 C5 H5B 109.0 . . ?
H5A C5 H5B 109.5 . . ?
C4 C5 H5C 109.3 . . ?
H5A C5 H5C 109.5 . . ?
H5B C5 H5C 109.5 . . ?
C7 C6 N6 115.4(2) . . ?
C7 C6 H6 108.2 . . ?
N6 C6 H6 108.6 . . ?
C6 C7 H7A 110.5 . . ?
C6 C7 H7B 109.0 . . ?
H7A C7 H7B 109.5 . . ?
C9 C8 N6 116.03(18) . . ?
C9 C8 H8 108.3 . . ?
N6 C8 H8 108.2 . . ?
C10 C9 C10 118.6(2) 7_575 . ?
C10 C9 C8 120.60(12) 7_575 . ?
C10 C9 C8 120.60(12) . . ?
C11 C10 C9 120.42(19) . . ?
C11 C10 H10 119.7 . . ?
C9 C10 H10 119.9 . . ?
C12 C11 C10 120.2(2) . . ?
C12 C11 H11 120.0 . . ?
C10 C11 H11 119.9 . . ?
C11 C12 C11 120.2(3) 7_575 . ?
C11 C12 H12 119.9 7_575 . ?
C11 C12 H12 119.9 . . ?

loop_
_geom_bond_atom_site_label_1
_geom_bond_atom_site_label_2
_geom_bond_distance
_geom_bond_site_symmetry_2
_geom_bond_publ_flag
Fe1 N4 2.1213(17) . ?
Fe1 N4 2.1213(17) 5_674 ?
Fe1 N1 2.1594(16) 5_674 ?
Fe1 N1 2.1594(16) . ?
Fe1 N3 2.1797(16) 2_574 ?
Fe1 N3 2.1797(16) 6_655 ?
N1 C1 1.143(2) . ?
N2 C1 1.300(2) . ?
N2 C2 1.309(2) . ?
N3 C2 1.140(2) . ?
N3 Fe1 2.1797(16) 2_575 ?
N4 C3 1.150(2) . ?
N5 C3 1.299(2) 7_575 ?
N5 C3 1.299(2) . ?
N6 C4 1.518(2) 7_575 ?
N6 C4 1.518(2) . ?
N6 C6 1.520(3) . ?
N6 C8 1.536(3) . ?
C4 C5 1.513(3) . ?
C4 H4A 0.9600 . ?
C4 H4B 0.9600 . ?
C5 H5A 0.9601 . ?
C5 H5B 0.9600 . ?
C5 H5C 0.9600 . ?
C6 C7 1.518(4) . ?
C6 H6 0.9605 . ?
C7 H7A 0.9600 . ?
C7 H7B 0.9601 . ?
C8 C9 1.502(3) . ?
C8 H8 0.9605 . ?
C9 C10 1.391(2) 7_575 ?
C9 C10 1.391(2) . ?
C10 C11 1.389(3) . ?
C10 H10 0.9600 . ?
C11 C12 1.372(3) . ?
C11 H11 0.9600 . ?
C12 C11 1.372(3) 7_575 ?
C12 H12 0.9600 . ?

loop_
_geom_hbond_atom_site_label_D
_geom_hbond_atom_site_label_H
_geom_hbond_atom_site_label_A
_geom_hbond_distance_DH
_geom_hbond_distance_HA
_geom_hbond_distance_DA
_geom_hbond_angle_DHA
_geom_hbond_site_symmetry_A
C4 H4B N5 0.96 2.78 3.631(3) 147.7 .
C6 H6 N2 0.96 2.82 3.753(3) 164.2 8_656

loop_
_geom_torsion_atom_site_label_1
_geom_torsion_atom_site_label_2
_geom_torsion_atom_site_label_3
_geom_torsion_atom_site_label_4
_geom_torsion
_geom_torsion_site_symmetry_1
_geom_torsion_site_symmetry_2
_geom_torsion_site_symmetry_3
_geom_torsion_site_symmetry_4
_geom_torsion_publ_flag
N4 Fe1 N1 C1 -16.9(10) . . . . ?
N4 Fe1 N1 C1 163.1(10) 5_674 . . . ?
N1 Fe1 N1 C1 -115(100) 5_674 . . . ?
N3 Fe1 N1 C1 71.8(10) 2_574 . . . ?
N3 Fe1 N1 C1 -108.2(10) 6_655 . . . ?
N4 Fe1 N4 C3 97(100) 5_674 . . . ?
N1 Fe1 N4 C3 -92.0(11) 5_674 . . . ?
N1 Fe1 N4 C3 88.0(11) . . . . ?
N3 Fe1 N4 C3 -0.7(11) 2_574 . . . ?
N3 Fe1 N4 C3 179(100) 6_655 . . . ?
Fe1 N1 C1 N2 141.3(13) . . . . ?
C2 N2 C1 N1 171.3(16) . . . . ?
Fe1 N3 C2 N2 -23(3) 2_575 . . . ?
C1 N2 C2 N3 -176.2(18) . . . . ?
Fe1 N4 C3 N5 -116.1(17) . . . . ?
C3 N5 C3 N4 -173.5(15) 7_575 . . . ?
C4 N6 C4 C5 173.77(12) 7_575 . . . ?
C6 N6 C4 C5 51.6(2) . . . . ?
C8 N6 C4 C5 -66.2(2) . . . . ?
C4 N6 C6 C7 -59.63(12) 7_575 . . . ?
C4 N6 C6 C7 59.63(12) . . . . ?
C8 N6 C6 C7 180.0 . . . . ?
C4 N6 C8 C9 58.86(12) 7_575 . . . ?
C4 N6 C8 C9 -58.86(12) . . . . ?
C6 N6 C8 C9 180.0 . . . . ?
N6 C8 C9 C10 -92.60(18) . . . 7_575 ?
N6 C8 C9 C10 92.60(18) . . . . ?
C10 C9 C10 C11 1.6(3) 7_575 . . . ?
C8 C9 C10 C11 176.48(19) . . . . ?
C9 C10 C11 C12 -0.7(3) . . . . ?
C10 C11 C12 C11 -0.2(4) . . . 7_575 ?
